data_4322035
loop_
_publ_author_name
'F. Albert Cotton'
'Evgeny V. Dikarev'
'Santiago Herrero'

_publ_section_title
;
 Mixed Chloride/Amine Complexes of Dimolybdenum(II,II). 3. Preparation,
 Characterization, and Crystal Structure of Mo2Cl4(NH2R)4 (R = Et, Prn,
 But, Cy): First Quadruply-Bonded Dimolybdenum Compounds with Primary
 Amine Ligands
;
_journal_name_full 'Inorganic Chemistry'
_journal_page_first 2649
_journal_page_last 2654
_journal_paper_doi 10.1021/ic981289c
_journal_volume 38
_journal_year 1999
_chemical_compound_source synthesized
_chemical_formula_analytical 'not measured'
_chemical_formula_moiety 'Mo Cl3 (N H2 C3 H7)3, 1/6 O C4 H8'
_chemical_formula_structural mer-MoCl3(NH2n-Pr)3,1/6THF
_chemical_formula_sum 'C9.67 H28.33 Cl3 Mo N3 O0.17'
_chemical_formula_weight 391.64
_chemical_melting_point ?
_chemical_name_systematic
; 
 Mer-trichloro-tris(propylamine)-molybdenum(III)
;
_space_group_IT_number 2
_symmetry_cell_setting triclinic
_symmetry_space_group_name_Hall '-P 1'
_symmetry_space_group_name_H-M 'P -1'
_atom_sites_solution_hydrogens geom
_atom_sites_solution_primary direct
_atom_sites_solution_secondary difmap
_audit_creation_method SHELXL
_cell_angle_alpha 95.32(1)
_cell_angle_beta 103.21(2)
_cell_angle_gamma 103.48(1)
_cell_formula_units_Z 12
_cell_length_a 12.370(2)
_cell_length_b 17.977(2)
_cell_length_c 25.498(6)
_cell_measurement_reflns_used 25
_cell_measurement_temperature 173(2)
_cell_measurement_theta_max 19
_cell_measurement_theta_min 17
_cell_volume 5303.8(17)
_computing_cell_refinement 'CAD4 EXPRESS'
_computing_data_collection 'CAD4 V.5 (Enraf-Nonius, 1989)'
_computing_data_reduction 'XCAD4 (Harms, 1993)'
_computing_molecular_graphics 'SHELXTL V.5 (Siemens, 1994)'
_computing_publication_material CIFTAB
_computing_structure_refinement 'SHELXL-93 (Sheldrick, 1993)'
_computing_structure_solution 'SHELXTL V.5 (Siemens, 1994)'
_diffrn_ambient_temperature 173(2)
_diffrn_measurement_device 'Enraf-Nonius CAD4'
_diffrn_measurement_method \w
_diffrn_radiation_monochromator graphite
_diffrn_radiation_source 'normal-focus sealed tube'
_diffrn_radiation_type MoK\a
_diffrn_radiation_wavelength 0.71073
_diffrn_reflns_av_R_equivalents 0.0469
_diffrn_reflns_av_sigmaI/netI 0.0475
_diffrn_reflns_limit_h_max 13
_diffrn_reflns_limit_h_min 0
_diffrn_reflns_limit_k_max 19
_diffrn_reflns_limit_k_min -19
_diffrn_reflns_limit_l_max 27
_diffrn_reflns_limit_l_min -28
_diffrn_reflns_number 15512
_diffrn_reflns_theta_max 23.01
_diffrn_reflns_theta_min 2.08
_diffrn_standards_decay_% 0
_diffrn_standards_interval_count 300
_diffrn_standards_interval_time 120
_diffrn_standards_number 3
_exptl_absorpt_coefficient_mu 1.183
_exptl_absorpt_correction_T_max 0.9999
_exptl_absorpt_correction_T_min 0.9381
_exptl_absorpt_correction_type 'empirical, via \y-scans'
_exptl_crystal_colour red
_exptl_crystal_density_diffrn 1.471
_exptl_crystal_density_meas ?
_exptl_crystal_density_method none
_exptl_crystal_description block-shaped
_exptl_crystal_F_000 2420
_exptl_crystal_size_max 0.40
_exptl_crystal_size_mid 0.30
_exptl_crystal_size_min 0.20
_refine_diff_density_max 1.686
_refine_diff_density_min -0.617
_refine_diff_density_rms 0.128
_refine_ls_extinction_coef noref
_refine_ls_extinction_method none
_refine_ls_goodness_of_fit_all 1.033
_refine_ls_goodness_of_fit_obs 1.076
_refine_ls_hydrogen_treatment noref
_refine_ls_matrix_type full
_refine_ls_number_parameters 898
_refine_ls_number_reflns 14699
_refine_ls_number_restraints 25
_refine_ls_restrained_S_all 1.035
_refine_ls_restrained_S_obs 1.079
_refine_ls_R_factor_all 0.0869
_refine_ls_R_factor_obs 0.0551
_refine_ls_shift/esd_max 0.001
_refine_ls_shift/esd_mean 0.000
_refine_ls_structure_factor_coef Fsqd
_refine_ls_weighting_details 'w=1/[\s^2^(Fo^2^)+(0.0741P)^2^+22.3952P] where P=(Fo^2^+2Fc^2^)/3'
_refine_ls_weighting_scheme calc
_refine_ls_wR_factor_all 0.1579
_refine_ls_wR_factor_obs 0.1386
_reflns_number_observed 10628
_reflns_number_total 14699
_reflns_observed_criterion >2sigma(I)
_cod_data_source_file ic981289c_3.cif
_cod_data_source_block MoCl3(NH2Pr)3,1/6THF
_cod_depositor_comments
;
The following automatic conversions were performed:

'_chemical_melting_point' value 'not measured' was changed to '?' -
the value is undefined or not given.

Automatic conversion script
Id: cif_fix_values 1673 2011-04-08 12:14:43Z adriana 

The following automatic conversions were performed:

'_exptl_crystal_density_meas' value 'not measured' was changed to '?'
- the value is perceived as not measured.

Automatic conversion script
Id: cif_fix_values 3008 2015-01-20 13:52:24Z robertas 

The following automatic conversions were performed:

'_refine_ls_weighting_scheme' value 'calc
w=1/[\s^2^(Fo^2^)+(0.0741P)^2^+22.3952P] where P=(Fo^2^+2Fc^2^)/3'
was changed to 'calc'. New tag '_refine_ls_weighting_details' was
created. The value of the new tag was set to
'w=1/[\s^2^(Fo^2^)+(0.0741P)^2^+22.3952P] where P=(Fo^2^+2Fc^2^)/3'.

Automatic conversion script
Id: cif_fix_values 3143 2015-03-26 13:38:13Z robertas 
;
_cod_original_cell_volume 5304(2)
_cod_database_code 4322035

loop_
_symmetry_equiv_pos_as_xyz
'x, y, z'
'-x, -y, -z'

loop_
_atom_site_aniso_label
_atom_site_aniso_U_11
_atom_site_aniso_U_22
_atom_site_aniso_U_33
_atom_site_aniso_U_23
_atom_site_aniso_U_13
_atom_site_aniso_U_12
Mo1 0.0316(4) 0.0237(3) 0.0239(4) 0.0072(3) 0.0079(3) 0.0095(3)
Cl1 0.0359(11) 0.0434(12) 0.0457(12) 0.0079(10) 0.0051(9) 0.0186(9)
Cl2 0.0327(10) 0.0273(9) 0.0278(10) 0.0069(8) 0.0097(8) 0.0113(8)
Cl3 0.0494(12) 0.0238(10) 0.0367(11) 0.0103(8) 0.0156(9) 0.0107(8)
N1 0.045(4) 0.026(3) 0.033(4) 0.006(3) 0.006(3) 0.015(3)
C1 0.047(5) 0.034(5) 0.033(5) 0.009(4) 0.001(4) 0.012(4)
C2 0.055(5) 0.044(5) 0.028(4) 0.003(4) 0.010(4) 0.018(4)
C3 0.079(7) 0.072(7) 0.034(5) 0.008(5) 0.012(5) 0.037(6)
N2 0.032(4) 0.037(4) 0.049(4) 0.019(3) 0.013(3) 0.012(3)
N3 0.040(4) 0.033(4) 0.029(4) 0.009(3) 0.011(3) 0.018(3)
C7 0.046(5) 0.035(4) 0.037(5) 0.005(4) 0.021(4) 0.014(4)
C8 0.064(6) 0.056(6) 0.046(6) 0.003(5) 0.033(5) 0.022(5)
C9 0.072(7) 0.078(8) 0.058(7) -0.011(6) 0.026(6) 0.007(6)
Mo2 0.0369(4) 0.0221(3) 0.0196(3) 0.0076(3) 0.0084(3) 0.0113(3)
Cl4 0.0358(11) 0.0312(10) 0.0556(13) 0.0143(9) 0.0073(9) 0.0146(9)
Cl5 0.0465(11) 0.0305(10) 0.0359(11) 0.0097(8) 0.0228(9) 0.0173(9)
Cl6 0.074(2) 0.0479(13) 0.0287(11) 0.0227(10) 0.0105(10) 0.0095(11)
N4 0.037(4) 0.020(3) 0.026(3) 0.003(3) 0.012(3) 0.006(3)
C10 0.045(5) 0.033(4) 0.028(4) -0.005(3) 0.008(4) 0.009(4)
C11 0.047(5) 0.032(4) 0.047(5) 0.008(4) 0.020(4) 0.005(4)
C12 0.047(6) 0.066(7) 0.072(7) 0.008(5) 0.025(5) 0.008(5)
N5 0.037(4) 0.022(3) 0.026(3) 0.007(3) 0.009(3) 0.012(3)
C13 0.030(4) 0.034(4) 0.026(4) 0.007(3) 0.010(3) 0.010(3)
C14 0.040(5) 0.043(5) 0.046(5) 0.028(4) 0.024(4) 0.019(4)
C15 0.070(7) 0.141(11) 0.094(9) 0.087(9) 0.050(7) 0.051(8)
N6 0.067(5) 0.027(3) 0.020(3) 0.004(3) 0.003(3) 0.017(3)
Mo3 0.0371(4) 0.0217(3) 0.0184(3) 0.0064(3) 0.0095(3) 0.0109(3)
Cl7 0.0466(12) 0.0405(11) 0.0459(12) 0.0233(9) 0.0197(10) 0.0231(9)
Cl8 0.0441(11) 0.0270(10) 0.0411(11) 0.0129(8) 0.0119(9) 0.0152(9)
Cl9 0.0519(12) 0.0395(11) 0.0233(10) -0.0030(8) 0.0127(9) 0.0022(9)
N7 0.036(4) 0.025(3) 0.026(3) 0.004(3) 0.002(3) 0.009(3)
C19 0.042(5) 0.033(4) 0.032(4) 0.013(4) 0.012(4) 0.017(4)
C20 0.050(5) 0.035(5) 0.051(5) 0.012(4) 0.019(4) 0.006(4)
C21 0.041(5) 0.093(8) 0.073(7) 0.032(6) 0.020(5) 0.011(5)
N8 0.050(4) 0.034(4) 0.023(3) 0.006(3) 0.011(3) 0.012(3)
C22 0.111(9) 0.058(7) 0.042(6) 0.003(5) 0.019(6) 0.028(6)
C23 0.086(8) 0.090(9) 0.045(6) -0.021(6) -0.012(6) 0.020(7)
C24 0.074(9) 0.163(15) 0.104(11) -0.042(11) -0.009(8) 0.007(9)
N9 0.041(4) 0.031(3) 0.030(4) 0.013(3) 0.017(3) 0.017(3)
C25 0.037(5) 0.046(5) 0.077(7) 0.027(5) 0.017(5) 0.014(4)
C26 0.050(6) 0.054(6) 0.070(7) 0.028(5) 0.022(5) 0.019(5)
C27 0.050(7) 0.069(8) 0.150(12) 0.029(8) 0.031(7) 0.005(6)
Mo4 0.0424(4) 0.0299(4) 0.0214(3) 0.0109(3) 0.0137(3) 0.0167(3)
Cl10 0.0462(12) 0.0357(11) 0.0402(11) 0.0112(9) 0.0214(9) 0.0208(9)
Cl11 0.0458(12) 0.0405(12) 0.0432(12) 0.0113(9) 0.0110(10) 0.0219(10)
Cl12 0.0713(15) 0.0501(13) 0.0295(11) 0.0225(10) 0.0145(10) 0.0143(11)
N10 0.048(4) 0.037(4) 0.035(4) 0.013(3) 0.014(3) 0.019(3)
C28 0.041(5) 0.043(5) 0.035(5) 0.008(4) 0.015(4) 0.018(4)
C29 0.048(5) 0.052(5) 0.037(5) 0.010(4) 0.011(4) 0.006(4)
C30 0.048(6) 0.077(7) 0.060(7) -0.002(6) 0.012(5) 0.004(5)
N11 0.042(4) 0.038(4) 0.032(4) 0.015(3) 0.015(3) 0.019(3)
C31 0.051(5) 0.061(6) 0.028(4) 0.020(4) 0.021(4) 0.022(4)
C32 0.061(6) 0.061(6) 0.049(6) 0.026(5) 0.034(5) 0.030(5)
N12 0.044(4) 0.037(4) 0.029(3) 0.011(3) 0.015(3) 0.022(3)
C34 0.043(5) 0.046(5) 0.036(5) 0.010(4) 0.013(4) 0.018(4)
C35 0.053(6) 0.056(6) 0.048(5) 0.015(4) 0.021(4) 0.019(5)
C36 0.049(6) 0.113(10) 0.094(9) 0.033(8) 0.031(6) 0.019(6)
Mo5 0.0394(4) 0.0318(4) 0.0378(4) 0.0193(3) 0.0101(3) 0.0125(3)
Cl13 0.0440(13) 0.0518(14) 0.075(2) 0.0251(12) 0.0017(12) 0.0168(11)
Cl14 0.0423(11) 0.0407(11) 0.0354(11) 0.0154(9) 0.0139(9) 0.0192(9)
Cl15 0.0555(13) 0.0347(11) 0.0478(13) 0.0228(10) 0.0117(10) 0.0080(10)
N13 0.043(4) 0.039(4) 0.047(4) 0.014(3) 0.018(3) 0.020(3)
C37 0.068(7) 0.078(7) 0.073(7) 0.035(6) 0.046(6) 0.036(6)
C38 0.080(7) 0.056(6) 0.075(8) 0.027(6) 0.044(6) 0.032(6)
C39 0.151(13) 0.118(12) 0.073(9) -0.015(8) 0.021(9) 0.081(10)
N14 0.049(4) 0.043(4) 0.047(4) 0.026(3) 0.025(3) 0.016(3)
C41 0.080(9) 0.132(12) 0.084(10) 0.012(9) 0.024(7) 0.025(8)
N15 0.079(6) 0.046(5) 0.038(4) 0.015(4) 0.003(4) 0.020(4)
Mo6 0.0424(4) 0.0288(4) 0.0245(4) 0.0118(3) 0.0147(3) 0.0156(3)
Cl16 0.0505(12) 0.0474(12) 0.0456(12) 0.0261(10) 0.0178(10) 0.0254(10)
Cl17 0.0507(12) 0.0392(11) 0.0486(13) 0.0205(10) 0.0163(10) 0.0225(10)
Cl18 0.0609(14) 0.0505(13) 0.0314(11) 0.0028(9) 0.0230(10) 0.0115(11)
N16 0.041(4) 0.038(4) 0.032(4) 0.014(3) 0.012(3) 0.011(3)
C46 0.044(5) 0.060(6) 0.049(5) 0.032(5) 0.021(4) 0.018(4)
C47 0.049(6) 0.073(7) 0.042(5) 0.024(5) 0.013(4) 0.007(5)
C48 0.053(7) 0.158(13) 0.089(9) 0.053(9) 0.031(6) 0.016(8)
N17 0.054(4) 0.032(4) 0.034(4) 0.015(3) 0.016(3) 0.012(3)
C49 0.064(6) 0.047(5) 0.029(5) 0.005(4) 0.014(4) 0.018(4)
C50 0.079(7) 0.066(7) 0.038(5) -0.010(5) 0.021(5) 0.001(6)
C51 0.099(9) 0.068(7) 0.069(8) -0.010(6) 0.026(7) 0.034(7)
N18 0.055(4) 0.037(4) 0.031(4) 0.012(3) 0.022(3) 0.018(3)
C52 0.038(5) 0.046(5) 0.053(6) 0.011(4) 0.005(4) 0.017(4)
C53 0.049(5) 0.046(5) 0.067(6) 0.019(5) 0.026(5) 0.011(4)
C54 0.053(6) 0.064(7) 0.110(10) 0.023(7) 0.028(6) 0.009(5)
O1 0.079(5) 0.061(5) 0.109(6) 0.026(4) 0.022(5) 0.028(4)
C55 0.092(9) 0.069(8) 0.095(9) 0.034(7) 0.026(7) 0.048(7)
C56 0.082(9) 0.118(11) 0.118(11) 0.051(9) 0.034(8) 0.058(8)
C57 0.068(8) 0.068(8) 0.113(10) 0.012(7) 0.010(7) 0.028(6)
C58 0.087(9) 0.058(7) 0.132(12) 0.045(7) 0.020(8) 0.029(6)

loop_
_atom_site_label
_atom_site_type_symbol
_atom_site_fract_x
_atom_site_fract_y
_atom_site_fract_z
_atom_site_U_iso_or_equiv
_atom_site_thermal_displace_type
_atom_site_occupancy
_atom_site_calc_flag
_atom_site_refinement_flags
_atom_site_disorder_group
Mo1 Mo 0.70192(5) 0.61499(3) 0.07411(2) 0.0256(2) Uani 1 d . .
Cl1 Cl 0.8888(2) 0.59244(12) 0.10290(8) 0.0411(5) Uani 1 d . .
Cl2 Cl 0.51686(15) 0.64479(10) 0.04489(7) 0.0282(4) Uani 1 d . .
Cl3 Cl 0.6103(2) 0.50144(10) 0.10795(8) 0.0353(4) Uani 1 d . .
N1 N 0.7195(5) 0.6827(3) 0.1549(2) 0.0341(15) Uani 1 d . .
H1A H 0.7434(5) 0.7343(3) 0.1522(2) 0.041 Uiso 1 calc R .
H1B H 0.6471(5) 0.6745(3) 0.1607(2) 0.041 Uiso 1 calc R .
C1 C 0.7960(7) 0.6688(5) 0.2040(3) 0.039(2) Uani 1 d . .
H1A H 0.8757(7) 0.6811(5) 0.1999(3) 0.046 Uiso 1 calc R .
H1B H 0.7734(7) 0.6132(5) 0.2071(3) 0.046 Uiso 1 calc R .
C2 C 0.7945(7) 0.7154(5) 0.2555(3) 0.041(2) Uani 1 d . .
H2A H 0.7145(7) 0.7046(5) 0.2592(3) 0.050 Uiso 1 calc R .
H2B H 0.8204(7) 0.7712(5) 0.2533(3) 0.050 Uiso 1 calc R .
C3 C 0.8709(9) 0.6973(6) 0.3054(3) 0.059(3) Uani 1 d . .
H3A H 0.8672(9) 0.7290(6) 0.3381(3) 0.089 Uiso 1 calc R .
H3B H 0.9504(9) 0.7089(6) 0.3023(3) 0.089 Uiso 1 calc R .
H3C H 0.8445(9) 0.6424(6) 0.3082(3) 0.089 Uiso 1 calc R .
N2 N 0.7711(5) 0.7238(4) 0.0440(3) 0.037(2) Uani 1 d D 1
H2C H 0.7607(5) 0.7114(4) 0.0070(3) 0.045 Uiso 1 calc R 1
H2D H 0.7249(5) 0.7560(4) 0.0485(3) 0.045 Uiso 1 calc R 1
C4 C 0.8909(21) 0.7699(15) 0.0665(14) 0.042(8) Uiso 0.25 d PD 1
H4A H 0.9058(21) 0.7768(15) 0.1067(14) 0.051 Uiso 0.25 calc PR 1
H4B H 0.9408(21) 0.7381(15) 0.0567(14) 0.051 Uiso 0.25 calc PR 1
C5 C 0.9293(29) 0.8440(16) 0.0521(15) 0.058(10) Uiso 0.25 d PD 1
H5A H 0.9772(29) 0.8338(16) 0.0274(15) 0.070 Uiso 0.25 calc PR 1
H5B H 0.8583(29) 0.8503(16) 0.0278(15) 0.070 Uiso 0.25 calc PR 1
C6 C 0.9790(47) 0.9110(18) 0.0741(22) 0.111(19) Uiso 0.25 d PD 1
H6A H 0.9872(47) 0.9442(18) 0.0461(22) 0.166 Uiso 0.25 calc PR 1
H6B H 1.0554(47) 0.9126(18) 0.0967(22) 0.166 Uiso 0.25 calc PR 1
H6C H 0.9341(47) 0.9294(18) 0.0971(22) 0.166 Uiso 0.25 calc PR 1
N2X N 0.7711(5) 0.7238(4) 0.0440(3) 0.990 Uiso 0.00 d PD 2
C4X C 0.8950(8) 0.7443(6) 0.0413(5) 0.036(3) Uiso 0.750(3) d PD 2
H4X1 H 0.9456(8) 0.7590(6) 0.0788(5) 0.044 Uiso 0.75 calc PR 2
H4X2 H 0.9117(8) 0.6980(6) 0.0241(5) 0.044 Uiso 0.75 calc PR 2
C5X C 0.9225(10) 0.8093(7) 0.0097(5) 0.051(3) Uiso 0.75 d PD 2
H5X1 H 1.0022(10) 0.8154(7) 0.0065(5) 0.061 Uiso 0.75 calc PR 2
H5X2 H 0.8709(10) 0.7938(7) -0.0276(5) 0.061 Uiso 0.75 calc PR 2
C6X C 0.9136(13) 0.8797(9) 0.0297(6) 0.076(4) Uiso 0.75 d PD 2
H6X1 H 0.9338(13) 0.9169(9) 0.0055(6) 0.114 Uiso 0.75 calc PR 2
H6X2 H 0.9663(13) 0.8973(9) 0.0662(6) 0.114 Uiso 0.75 calc PR 2
H6X3 H 0.8345(13) 0.8756(9) 0.0320(6) 0.114 Uiso 0.75 calc PR 2
N3 N 0.6665(5) 0.5470(3) -0.0072(2) 0.0320(15) Uani 1 d . .
H3D H 0.6259(5) 0.4978(3) -0.0056(2) 0.038 Uiso 1 calc R .
H3E H 0.6172(5) 0.5675(3) -0.0308(2) 0.038 Uiso 1 calc R .
C7 C 0.7593(7) 0.5385(4) -0.0336(3) 0.037(2) Uani 1 d . .
H7A H 0.8156(7) 0.5184(4) -0.0085(3) 0.044 Uiso 1 calc R .
H7B H 0.8000(7) 0.5903(4) -0.0392(3) 0.044 Uiso 1 calc R .
C8 C 0.7173(8) 0.4853(5) -0.0877(4) 0.052(2) Uani 1 d . .
H8A H 0.6777(8) 0.4332(5) -0.0821(4) 0.062 Uiso 1 calc R .
H8B H 0.6603(8) 0.5049(5) -0.1127(4) 0.062 Uiso 1 calc R .
C9 C 0.8122(9) 0.4783(6) -0.1142(4) 0.071(3) Uani 1 d . .
H9A H 0.7797(9) 0.4432(6) -0.1490(4) 0.107 Uiso 1 calc R .
H9B H 0.8681(9) 0.4576(6) -0.0901(4) 0.107 Uiso 1 calc R .
H9C H 0.8507(9) 0.5294(6) -0.1207(4) 0.107 Uiso 1 calc R .
Mo2 Mo 0.58806(5) 0.91922(3) 0.15716(2) 0.0251(2) Uani 1 d . .
Cl4 Cl 0.7593(2) 0.87738(11) 0.15254(9) 0.0401(5) Uani 1 d . .
Cl5 Cl 0.4162(2) 0.96401(10) 0.15263(8) 0.0341(4) Uani 1 d . .
Cl6 Cl 0.5628(2) 0.84626(13) 0.23086(8) 0.0507(6) Uani 1 d . .
N4 N 0.4959(5) 0.8139(3) 0.0979(2) 0.0276(14) Uani 1 d . .
H4C H 0.5239(5) 0.8187(3) 0.0676(2) 0.033 Uiso 1 calc R .
H4D H 0.5182(5) 0.7734(3) 0.1127(2) 0.033 Uiso 1 calc R .
C10 C 0.3695(7) 0.7894(4) 0.0782(3) 0.036(2) Uani 1 d . .
H10A H 0.3473(7) 0.7501(4) 0.0451(3) 0.044 Uiso 1 calc R .
H10B H 0.3409(7) 0.8345(4) 0.0681(3) 0.044 Uiso 1 calc R .
C11 C 0.3136(7) 0.7559(5) 0.1206(3) 0.041(2) Uani 1 d . .
H11A H 0.3394(7) 0.7094(5) 0.1295(3) 0.049 Uiso 1 calc R .
H11B H 0.3385(7) 0.7944(5) 0.1543(3) 0.049 Uiso 1 calc R .
C12 C 0.1842(7) 0.7342(6) 0.1010(4) 0.061(3) Uani 1 d . .
H12A H 0.1509(7) 0.7128(6) 0.1294(4) 0.092 Uiso 1 calc R .
H12B H 0.1593(7) 0.6955(6) 0.0680(4) 0.092 Uiso 1 calc R .
H12C H 0.1583(7) 0.7804(6) 0.0927(4) 0.092 Uiso 1 calc R .
N5 N 0.6015(5) 0.9834(3) 0.0876(2) 0.0273(14) Uani 1 d . .
H5C H 0.5511(5) 0.9519(3) 0.0571(2) 0.033 Uiso 1 calc R .
H5D H 0.5731(5) 1.0255(3) 0.0934(2) 0.033 Uiso 1 calc R .
C13 C 0.7113(6) 1.0127(4) 0.0727(3) 0.029(2) Uani 1 d . .
H13A H 0.7448(6) 0.9689(4) 0.0661(3) 0.035 Uiso 1 calc R .
H13B H 0.7663(6) 1.0500(4) 0.1037(3) 0.035 Uiso 1 calc R .
C14 C 0.6956(7) 1.0516(5) 0.0227(3) 0.038(2) Uani 1 d . .
H14A H 0.6617(7) 1.0953(5) 0.0291(3) 0.046 Uiso 1 calc R .
H14B H 0.6415(7) 1.0143(5) -0.0085(3) 0.046 Uiso 1 calc R .
C15 C 0.8094(9) 1.0815(8) 0.0089(5) 0.088(4) Uani 1 d . .
H15A H 0.7967(9) 1.1065(8) -0.0237(5) 0.132 Uiso 1 calc R .
H15B H 0.8424(9) 1.0382(8) 0.0020(5) 0.132 Uiso 1 calc R .
H15C H 0.8626(9) 1.1192(8) 0.0396(5) 0.132 Uiso 1 calc R .
N6 N 0.6778(6) 1.0249(3) 0.2182(2) 0.038(2) Uani 1 d D 3
H6D H 0.6430(6) 1.0627(3) 0.2067(2) 0.046 Uiso 1 calc R 3
H6E H 0.6582(6) 1.0144(3) 0.2499(2) 0.046 Uiso 1 calc R 3
C16 C 0.7963(15) 1.0606(13) 0.2336(10) 0.047(9) Uiso 0.50 d PD 3
H16A H 0.8213(15) 1.0745(13) 0.2007(10) 0.056 Uiso 0.50 calc PR 3
H16B H 0.8375(15) 1.0229(13) 0.2482(10) 0.056 Uiso 0.50 calc PR 3
C17 C 0.8312(13) 1.1325(10) 0.2757(7) 0.037(4) Uiso 0.50 d PD 3
H17A H 0.7849(13) 1.1688(10) 0.2636(7) 0.045 Uiso 0.50 calc PR 3
H17B H 0.8180(13) 1.1187(10) 0.3108(7) 0.045 Uiso 0.50 calc PR 3
C18 C 0.9568(14) 1.1696(11) 0.2825(8) 0.058(5) Uiso 0.50 d PD 3
H18A H 0.9816(14) 1.2166(11) 0.3097(8) 0.087 Uiso 0.50 calc PR 3
H18B H 0.9688(14) 1.1833(11) 0.2475(8) 0.087 Uiso 0.50 calc PR 3
H18C H 1.0017(14) 1.1333(11) 0.2946(8) 0.087 Uiso 0.50 calc PR 3
N6X N 0.6778(6) 1.0249(3) 0.2182(2) 0.990 Uiso 0.00 d PD 4
C16X C 0.8079(14) 1.0474(13) 0.2327(10) 0.042(8) Uiso 0.500(3) d PD 4
H16C H 0.8342(14) 1.0006(13) 0.2404(10) 0.050 Uiso 0.50 calc PR 4
H16D H 0.8326(14) 1.0636(13) 0.2003(10) 0.050 Uiso 0.50 calc PR 4
C17X C 0.8694(15) 1.1110(9) 0.2805(7) 0.045(5) Uiso 0.50 d PD 4
H17C H 0.8424(15) 1.0966(9) 0.3128(7) 0.054 Uiso 0.50 calc PR 4
H17D H 0.9528(15) 1.1148(9) 0.2889(7) 0.054 Uiso 0.50 calc PR 4
C18X C 0.8519(22) 1.1868(13) 0.2715(10) 0.090(8) Uiso 0.50 d PD 4
H18D H 0.8941(22) 1.2250(13) 0.3040(10) 0.135 Uiso 0.50 calc PR 4
H18E H 0.7697(22) 1.1841(13) 0.2641(10) 0.135 Uiso 0.50 calc PR 4
H18F H 0.8803(22) 1.2023(13) 0.2402(10) 0.135 Uiso 0.50 calc PR 4
Mo3 Mo 0.50648(5) 0.76792(3) -0.11043(2) 0.0246(2) Uani 1 d . .
Cl7 Cl 0.6407(2) 0.68906(11) -0.09140(8) 0.0399(5) Uani 1 d . .
Cl8 Cl 0.3635(2) 0.83670(10) -0.14191(8) 0.0358(4) Uani 1 d . .
Cl9 Cl 0.5705(2) 0.84357(11) -0.01977(7) 0.0399(5) Uani 1 d . .
N7 N 0.3873(5) 0.6819(3) -0.0791(2) 0.0297(14) Uani 1 d . .
H7C H 0.3763(5) 0.6345(3) -0.0994(2) 0.036 Uiso 1 calc R .
H7D H 0.4250(5) 0.6792(3) -0.0440(2) 0.036 Uiso 1 calc R .
C19 C 0.2721(6) 0.6912(4) -0.0778(3) 0.034(2) Uani 1 d . .
H19A H 0.2275(6) 0.6903(4) -0.1155(3) 0.040 Uiso 1 calc R .
H19B H 0.2814(6) 0.7426(4) -0.0568(3) 0.040 Uiso 1 calc R .
C20 C 0.2053(7) 0.6302(5) -0.0529(4) 0.044(2) Uani 1 d . .
H20A H 0.2483(7) 0.6320(5) -0.0148(4) 0.053 Uiso 1 calc R .
H20B H 0.1968(7) 0.5787(5) -0.0732(4) 0.053 Uiso 1 calc R .
C21 C 0.0868(8) 0.6410(7) -0.0536(4) 0.068(3) Uani 1 d . .
H21A H 0.0458(8) 0.6000(7) -0.0370(4) 0.102 Uiso 1 calc R .
H21B H 0.0433(8) 0.6383(7) -0.0914(4) 0.102 Uiso 1 calc R .
H21C H 0.0948(8) 0.6916(7) -0.0329(4) 0.102 Uiso 1 calc R .
N8 N 0.4503(5) 0.7012(4) -0.1930(2) 0.035(2) Uani 1 d . .
H8C H 0.4649(5) 0.7352(4) -0.2170(2) 0.042 Uiso 1 calc R .
H8D H 0.4959(5) 0.6677(4) -0.1946(2) 0.042 Uiso 1 calc R .
C22 C 0.3248(10) 0.6541(6) -0.2139(4) 0.070(3) Uani 1 d . .
H22A H 0.3134(10) 0.6066(6) -0.1968(4) 0.084 Uiso 1 calc R .
H22B H 0.2743(10) 0.6849(6) -0.2034(4) 0.084 Uiso 1 calc R .
C23 C 0.2919(10) 0.6321(7) -0.2748(4) 0.082(4) Uani 1 d . .
H23A H 0.3381(10) 0.5980(7) -0.2855(4) 0.098 Uiso 1 calc R .
H23B H 0.3071(10) 0.6791(7) -0.2922(4) 0.098 Uiso 1 calc R .
C24 C 0.1634(11) 0.5897(9) -0.2935(6) 0.128(6) Uani 1 d . .
H24A H 0.1408(11) 0.5750(9) -0.3333(6) 0.191 Uiso 1 calc R .
H24B H 0.1183(11) 0.6239(9) -0.2830(6) 0.191 Uiso 1 calc R .
H24C H 0.1491(11) 0.5431(9) -0.2763(6) 0.191 Uiso 1 calc R .
N9 N 0.6264(5) 0.8585(3) -0.1376(2) 0.0312(14) Uani 1 d . .
H9D H 0.5971(5) 0.8552(3) -0.1746(2) 0.037 Uiso 1 calc R .
H9E H 0.6212(5) 0.9053(3) -0.1219(2) 0.037 Uiso 1 calc R .
C25 C 0.7485(7) 0.8639(5) -0.1290(4) 0.052(2) Uani 1 d . .
H25A H 0.7566(7) 0.8144(5) -0.1461(4) 0.062 Uiso 1 calc R .
H25B H 0.7828(7) 0.8693(5) -0.0893(4) 0.062 Uiso 1 calc R .
C26 C 0.8159(7) 0.9271(5) -0.1500(4) 0.055(2) Uani 1 d . .
H26A H 0.8136(7) 0.9769(5) -0.1307(4) 0.065 Uiso 1 calc R .
H26B H 0.7784(7) 0.9244(5) -0.1891(4) 0.065 Uiso 1 calc R .
C27 C 0.9383(9) 0.9273(7) -0.1444(6) 0.090(4) Uani 1 d . .
H27A H 0.9763(9) 0.9713(7) -0.1594(6) 0.135 Uiso 1 calc R .
H27B H 0.9420(9) 0.8790(7) -0.1642(6) 0.135 Uiso 1 calc R .
H27C H 0.9773(9) 0.9316(7) -0.1057(6) 0.135 Uiso 1 calc R .
Mo4 Mo 0.57002(6) 0.91561(4) 0.65773(2) 0.0286(2) Uani 1 d . .
Cl10 Cl 0.3963(2) 0.95763(11) 0.65153(8) 0.0369(5) Uani 1 d . .
Cl11 Cl 0.7452(2) 0.87583(11) 0.65964(8) 0.0411(5) Uani 1 d . .
Cl12 Cl 0.5320(2) 0.83426(13) 0.72630(8) 0.0493(6) Uani 1 d . .
N10 N 0.6531(5) 1.0176(4) 0.7219(3) 0.038(2) Uani 1 d . .
H10C H 0.6185(5) 1.0561(4) 0.7121(3) 0.045 Uiso 1 calc R .
H10D H 0.6347(5) 1.0045(4) 0.7534(3) 0.045 Uiso 1 calc R .
C28 C 0.7779(6) 1.0519(5) 0.7358(3) 0.037(2) Uani 1 d . .
H28A H 0.8004(6) 1.0668(5) 0.7027(3) 0.045 Uiso 1 calc R .
H28B H 0.8176(6) 1.0124(5) 0.7484(3) 0.045 Uiso 1 calc R .
C29 C 0.8182(7) 1.1229(5) 0.7800(3) 0.046(2) Uani 1 d . .
H29A H 0.7723(7) 1.1600(5) 0.7696(3) 0.055 Uiso 1 calc R .
H29B H 0.8048(7) 1.1070(5) 0.8147(3) 0.055 Uiso 1 calc R .
C30 C 0.9445(8) 1.1622(6) 0.7887(4) 0.065(3) Uani 1 d . .
H30A H 0.9673(8) 1.2074(6) 0.8173(4) 0.098 Uiso 1 calc R .
H30B H 0.9578(8) 1.1789(6) 0.7547(4) 0.098 Uiso 1 calc R .
H30C H 0.9903(8) 1.1259(6) 0.7997(4) 0.098 Uiso 1 calc R .
N11 N 0.5964(5) 0.9876(4) 0.5931(2) 0.0344(15) Uani 1 d D 5
H11C H 0.5426(5) 0.9618(4) 0.5615(2) 0.041 Uiso 1 calc R 5
H11D H 0.5770(5) 1.0325(4) 0.6022(2) 0.041 Uiso 1 calc R 5
C31 C 0.7074(7) 1.0108(5) 0.5787(3) 0.043(2) Uani 1 d D 5
H31A H 0.7316(7) 0.9637(5) 0.5689(3) 0.052 Uiso 1 calc R 5
H31B H 0.7665(7) 1.0423(5) 0.6110(3) 0.052 Uiso 1 calc R 5
C32 C 0.7021(8) 1.0568(5) 0.5317(4) 0.050(2) Uani 1 d D 5
H32A H 0.6623(8) 1.0974(5) 0.5378(4) 0.060 Uiso 1 calc R 5
H32B H 0.6564(8) 1.0219(5) 0.4975(4) 0.060 Uiso 1 calc R 5
C33 C 0.8215(13) 1.0948(11) 0.5254(8) 0.046(5) Uiso 0.50 d PD 5
H33A H 0.8140(13) 1.1238(11) 0.4946(8) 0.069 Uiso 0.50 calc PR 5
H33B H 0.8607(13) 1.0548(11) 0.5186(8) 0.069 Uiso 0.50 calc PR 5
H33C H 0.8665(13) 1.1302(11) 0.5589(8) 0.069 Uiso 0.50 calc PR 5
N11X N 0.5964(5) 0.9876(4) 0.5931(2) 0.990 Uiso 0.00 d PD 6
C31X C 0.7074(7) 1.0108(5) 0.5787(3) 0.990(3) Uiso 0.000(3) d PD 6
C32X C 0.7021(8) 1.0568(5) 0.5317(4) 0.990(4) Uiso 0.000(4) d PD 6
C33X C 0.8031(15) 1.0621(12) 0.5076(8) 0.055(5) Uiso 0.500(5) d PD 6
H33D H 0.7953(15) 1.0923(12) 0.4775(8) 0.082 Uiso 0.50 calc PR 6
H33E H 0.8056(15) 1.0100(12) 0.4938(8) 0.082 Uiso 0.50 calc PR 6
H33F H 0.8743(15) 1.0876(12) 0.5356(8) 0.082 Uiso 0.50 calc PR 6
N12 N 0.4847(5) 0.8162(4) 0.5920(2) 0.0336(15) Uani 1 d . .
H12D H 0.5174(5) 0.8259(4) 0.5635(2) 0.040 Uiso 1 calc R .
H12E H 0.5059(5) 0.7740(4) 0.6046(2) 0.040 Uiso 1 calc R .
C34 C 0.3592(7) 0.7912(5) 0.5684(3) 0.040(2) Uani 1 d . .
H34A H 0.3421(7) 0.7561(5) 0.5335(3) 0.048 Uiso 1 calc R .
H34B H 0.3305(7) 0.8370(5) 0.5604(3) 0.048 Uiso 1 calc R .
C35 C 0.2968(7) 0.7497(5) 0.6065(4) 0.049(2) Uani 1 d . .
H35A H 0.3228(7) 0.7025(5) 0.6129(4) 0.059 Uiso 1 calc R .
H35B H 0.3172(7) 0.7839(5) 0.6420(4) 0.059 Uiso 1 calc R .
C36 C 0.1683(8) 0.7275(7) 0.5840(5) 0.083(4) Uani 1 d . .
H36A H 0.1317(8) 0.7010(7) 0.6098(5) 0.124 Uiso 1 calc R .
H36B H 0.1475(8) 0.6928(7) 0.5492(5) 0.124 Uiso 1 calc R .
H36C H 0.1419(8) 0.7742(7) 0.5782(5) 0.124 Uiso 1 calc R .
Mo5 Mo 0.69119(6) 0.62130(4) -0.41856(3) 0.0348(2) Uani 1 d . .
Cl13 Cl 0.8778(2) 0.60288(13) -0.38101(11) 0.0575(6) Uani 1 d . .
Cl14 Cl 0.5056(2) 0.64563(11) -0.45614(8) 0.0368(5) Uani 1 d . .
Cl15 Cl 0.5931(2) 0.50116(12) -0.39442(9) 0.0459(5) Uani 1 d . .
N13 N 0.6787(6) 0.5599(4) -0.4995(3) 0.040(2) Uani 1 d . .
H13C H 0.6271(6) 0.5124(4) -0.5038(3) 0.048 Uiso 1 calc R .
H13D H 0.6459(6) 0.5868(4) -0.5249(3) 0.048 Uiso 1 calc R .
C37 C 0.7815(9) 0.5460(6) -0.5148(4) 0.064(3) Uani 1 d . .
H37A H 0.8233(9) 0.5230(6) -0.4853(4) 0.077 Uiso 1 calc R .
H37B H 0.8328(9) 0.5968(6) -0.5159(4) 0.077 Uiso 1 calc R .
C38 C 0.7627(9) 0.4949(6) -0.5678(4) 0.063(3) Uani 1 d . .
H38A H 0.8348(9) 0.4809(6) -0.5693(4) 0.075 Uiso 1 calc R .
H38B H 0.7029(9) 0.4466(6) -0.5699(4) 0.075 Uiso 1 calc R .
C39 C 0.7287(13) 0.5311(8) -0.6123(5) 0.110(5) Uani 1 d . .
H39A H 0.7173(13) 0.4961(8) -0.6461(5) 0.165 Uiso 1 calc R .
H39B H 0.7885(13) 0.5785(8) -0.6108(5) 0.165 Uiso 1 calc R .
H39C H 0.6566(13) 0.5442(8) -0.6114(5) 0.165 Uiso 1 calc R .
N14 N 0.7649(6) 0.7356(4) -0.4405(3) 0.042(2) Uani 1 d D 7
H14C H 0.7397(6) 0.7323(4) -0.4777(3) 0.051 Uiso 1 calc R 7
H14D H 0.7343(6) 0.7712(4) -0.4250(3) 0.051 Uiso 1 calc R 7
C40 C 0.8951(10) 0.7676(7) -0.4247(6) 0.023(3) Uiso 0.50 d PD 7
H40A H 0.9290(10) 0.7351(7) -0.4463(6) 0.028 Uiso 0.50 calc PR 7
H40B H 0.9255(10) 0.7646(7) -0.3857(6) 0.028 Uiso 0.50 calc PR 7
C41 C 0.9350(11) 0.8576(8) -0.4347(5) 0.099(4) Uani 1 d D 7
H41A H 0.8869(11) 0.8895(8) -0.4229(5) 0.119 Uiso 1 calc R 7
H41B H 1.0172(11) 0.8822(8) -0.4168(5) 0.119 Uiso 1 calc R 7
C42 C 0.9145(34) 0.8435(20) -0.4886(10) 0.153(16) Uiso 0.50 d PD 7
H42A H 0.9340(34) 0.8925(20) -0.5027(10) 0.230 Uiso 0.50 calc PR 7
H42B H 0.8329(34) 0.8174(20) -0.5045(10) 0.230 Uiso 0.50 calc PR 7
H42C H 0.9616(34) 0.8103(20) -0.4985(10) 0.230 Uiso 0.50 calc PR 7
N14X N 0.7649(6) 0.7356(4) -0.4405(3) 0.990 Uiso 0.00 d PD 8
C40X C 0.8829(17) 0.7586(10) -0.4521(11) 0.079(7) Uiso 0.500(3) d PD 8
H40C H 0.8763(17) 0.7430(10) -0.4912(11) 0.095 Uiso 0.50 calc PR 8
H40D H 0.9359(17) 0.7326(10) -0.4304(11) 0.095 Uiso 0.50 calc PR 8
C41X C 0.9350(11) 0.8576(8) -0.4347(5) 0.990 Uiso 0.00 d PD 8
C42X C 0.8969(15) 0.8764(11) -0.4845(6) 0.044(4) Uiso 0.500(7) d PD 8
H42D H 0.9194(15) 0.9328(11) -0.4825(6) 0.065 Uiso 0.50 calc PR 8
H42E H 0.8129(15) 0.8575(11) -0.4964(6) 0.065 Uiso 0.50 calc PR 8
H42F H 0.9309(15) 0.8526(11) -0.5105(6) 0.065 Uiso 0.50 calc PR 8
N15 N 0.6871(7) 0.6799(4) -0.3386(3) 0.055(2) Uani 1 d D 9
H15D H 0.7211(7) 0.7315(4) -0.3374(3) 0.066 Uiso 1 calc R 9
H15E H 0.6106(7) 0.6761(4) -0.3408(3) 0.066 Uiso 1 calc R 9
C43 C 0.7346(25) 0.6615(15) -0.2849(8) 0.070(9) Uiso 0.40 d PD 9
H43A H 0.7708(25) 0.6186(15) -0.2900(8) 0.083 Uiso 0.40 calc PR 9
H43B H 0.6702(25) 0.6424(15) -0.2685(8) 0.083 Uiso 0.40 calc PR 9
C44 C 0.8211(29) 0.7263(18) -0.2456(11) 0.114(12) Uiso 0.40 d PD 9
H44A H 0.7822(29) 0.7656(18) -0.2354(11) 0.137 Uiso 0.40 calc PR 9
H44B H 0.8796(29) 0.7510(18) -0.2638(11) 0.137 Uiso 0.40 calc PR 9
C45 C 0.8819(23) 0.7010(17) -0.1936(9) 0.072(8) Uiso 0.40 d PD 9
H45A H 0.9374(23) 0.7462(17) -0.1696(9) 0.108 Uiso 0.40 calc PR 9
H45B H 0.9223(23) 0.6630(17) -0.2031(9) 0.108 Uiso 0.40 calc PR 9
H45C H 0.8248(23) 0.6776(17) -0.1747(9) 0.108 Uiso 0.40 calc PR 9
N15X N 0.6871(7) 0.6799(4) -0.3386(3) 0.990 Uiso 0.00 d PD 10
C43X C 0.7766(14) 0.6712(10) -0.2906(5) 0.047(4) Uiso 0.600(4) d PD 10
H43C H 0.8528(14) 0.7047(10) -0.2901(5) 0.056 Uiso 0.60 calc PR 10
H43D H 0.7815(14) 0.6169(10) -0.2929(5) 0.056 Uiso 0.60 calc PR 10
C44X C 0.7418(12) 0.6952(9) -0.2376(5) 0.047(4) Uiso 0.60 d PD 10
H44C H 0.7424(12) 0.7506(9) -0.2340(5) 0.057 Uiso 0.60 calc PR 10
H44D H 0.6633(12) 0.6642(9) -0.2394(5) 0.057 Uiso 0.60 calc PR 10
C45X C 0.8274(15) 0.6811(11) -0.1890(6) 0.063(5) Uiso 0.60 d PD 10
H45D H 0.8066(15) 0.6959(11) -0.1555(6) 0.094 Uiso 0.60 calc PR 10
H45E H 0.9048(15) 0.7122(11) -0.1875(6) 0.094 Uiso 0.60 calc PR 10
H45F H 0.8260(15) 0.6261(11) -0.1928(6) 0.094 Uiso 0.60 calc PR 10
Mo6 Mo 0.51492(6) 0.77333(4) 0.38825(3) 0.0293(2) Uani 1 d . .
Cl16 Cl 0.6599(2) 0.70879(12) 0.42384(8) 0.0435(5) Uani 1 d . .
Cl17 Cl 0.3672(2) 0.83287(12) 0.34585(9) 0.0428(5) Uani 1 d . .
Cl18 Cl 0.5533(2) 0.85358(12) 0.47615(8) 0.0465(5) Uani 1 d . .
N16 N 0.3930(5) 0.6834(4) 0.4144(3) 0.036(2) Uani 1 d . .
H16E H 0.3868(5) 0.6369(4) 0.3940(3) 0.043 Uiso 1 calc R .
H16F H 0.4263(5) 0.6802(4) 0.4500(3) 0.043 Uiso 1 calc R .
C46 C 0.2760(7) 0.6896(5) 0.4117(4) 0.047(2) Uani 1 d . .
H46A H 0.2356(7) 0.6881(5) 0.3731(4) 0.056 Uiso 1 calc R .
H46B H 0.2801(7) 0.7402(5) 0.4320(4) 0.056 Uiso 1 calc R .
C47 C 0.2063(7) 0.6251(6) 0.4350(4) 0.055(3) Uani 1 d . .
H47A H 0.2045(7) 0.5742(6) 0.4158(4) 0.066 Uiso 1 calc R .
H47B H 0.2438(7) 0.6281(6) 0.4741(4) 0.066 Uiso 1 calc R .
C48 C 0.0845(9) 0.6320(8) 0.4286(5) 0.098(4) Uani 1 d . .
H48A H 0.0415(9) 0.5901(8) 0.4438(5) 0.147 Uiso 1 calc R .
H48B H 0.0469(9) 0.6282(8) 0.3899(5) 0.147 Uiso 1 calc R .
H48C H 0.0862(9) 0.6820(8) 0.4481(5) 0.147 Uiso 1 calc R .
N17 N 0.4732(6) 0.7052(4) 0.3064(3) 0.039(2) Uani 1 d . .
H17E H 0.3943(6) 0.6895(4) 0.2940(3) 0.046 Uiso 1 calc R .
H17F H 0.4994(6) 0.7382(4) 0.2839(3) 0.046 Uiso 1 calc R .
C49 C 0.5169(8) 0.6357(5) 0.2990(3) 0.045(2) Uani 1 d . .
H49A H 0.4882(8) 0.5987(5) 0.3223(3) 0.055 Uiso 1 calc R .
H49B H 0.6020(8) 0.6514(5) 0.3115(3) 0.055 Uiso 1 calc R .
C50 C 0.4811(9) 0.5944(6) 0.2400(4) 0.065(3) Uani 1 d . .
H50A H 0.5190(9) 0.6279(6) 0.2171(4) 0.078 Uiso 1 calc R .
H50B H 0.3968(9) 0.5841(6) 0.2254(4) 0.078 Uiso 1 calc R .
C51 C 0.5166(10) 0.5164(6) 0.2379(4) 0.078(3) Uani 1 d . .
H51A H 0.4936(10) 0.4901(6) 0.2001(4) 0.116 Uiso 1 calc R .
H51B H 0.4782(10) 0.4833(6) 0.2603(4) 0.116 Uiso 1 calc R .
H51C H 0.6002(10) 0.5270(6) 0.2520(4) 0.116 Uiso 1 calc R .
N18 N 0.6401(6) 0.8669(4) 0.3667(3) 0.038(2) Uani 1 d . .
H18G H 0.6040(6) 0.8764(4) 0.3332(3) 0.045 Uiso 1 calc R .
H18H H 0.6500(6) 0.9103(4) 0.3912(3) 0.045 Uiso 1 calc R .
C52 C 0.7545(7) 0.8635(5) 0.3635(4) 0.046(2) Uani 1 d . .
H52A H 0.7466(7) 0.8210(5) 0.3341(4) 0.055 Uiso 1 calc R .
H52B H 0.7941(7) 0.8499(5) 0.3982(4) 0.055 Uiso 1 calc R .
C53 C 0.8287(7) 0.9349(5) 0.3532(4) 0.052(2) Uani 1 d . .
H53A H 0.8420(7) 0.9764(5) 0.3841(4) 0.062 Uiso 1 calc R .
H53B H 0.7866(7) 0.9509(5) 0.3201(4) 0.062 Uiso 1 calc R .
C54 C 0.9429(8) 0.9289(6) 0.3457(5) 0.075(3) Uani 1 d . .
H54A H 0.9855(8) 0.9788(6) 0.3391(5) 0.112 Uiso 1 calc R .
H54B H 0.9312(8) 0.8891(6) 0.3144(5) 0.112 Uiso 1 calc R .
H54C H 0.9868(8) 0.9146(6) 0.3786(5) 0.112 Uiso 1 calc R .
O1 O 0.2344(6) 0.6174(4) 0.2690(3) 0.081(2) Uani 1 d . .
C55 C 0.1276(10) 0.6357(6) 0.2448(5) 0.079(3) Uani 1 d . .
H55A H 0.1223(10) 0.6418(6) 0.2062(5) 0.095 Uiso 1 calc R .
H55B H 0.1235(10) 0.6846(6) 0.2647(5) 0.095 Uiso 1 calc R .
C56 C 0.0268(11) 0.5662(8) 0.2491(6) 0.097(4) Uani 1 d . .
H56A H 0.0067(11) 0.5738(8) 0.2843(6) 0.117 Uiso 1 calc R .
H56B H -0.0427(11) 0.5593(8) 0.2188(6) 0.117 Uiso 1 calc R .
C57 C 0.0780(9) 0.4999(7) 0.2451(5) 0.084(4) Uani 1 d . .
H57A H 0.0681(9) 0.4786(7) 0.2066(5) 0.100 Uiso 1 calc R .
H57B H 0.0431(9) 0.4583(7) 0.2637(5) 0.100 Uiso 1 calc R .
C58 C 0.2042(10) 0.5354(6) 0.2739(6) 0.090(4) Uani 1 d . .
H58A H 0.2184(10) 0.5291(6) 0.3128(6) 0.108 Uiso 1 calc R .
H58B H 0.2524(10) 0.5087(6) 0.2572(6) 0.108 Uiso 1 calc R .

loop_
_atom_type_symbol
_atom_type_description
_atom_type_scat_dispersion_real
_atom_type_scat_dispersion_imag
_atom_type_scat_source
C C 0.0033 0.0016 'International Tables Vol C Tables 4.2.6.8 and 6.1.1.4'
H H 0.0000 0.0000 'International Tables Vol C Tables 4.2.6.8 and 6.1.1.4'
N N 0.0061 0.0033 'International Tables Vol C Tables 4.2.6.8 and 6.1.1.4'
Cl Cl 0.1484 0.1585 'International Tables Vol C Tables 4.2.6.8 and 6.1.1.4'
Mo Mo -1.6832 0.6857 'International Tables Vol C Tables 4.2.6.8 and 6.1.1.4'
O O 0.0106 0.0060 'International Tables Vol C Tables 4.2.6.8 and 6.1.1.4'

loop_
_geom_angle_atom_site_label_1
_geom_angle_atom_site_label_2
_geom_angle_atom_site_label_3
_geom_angle
_geom_angle_site_symmetry_1
_geom_angle_site_symmetry_3
_geom_angle_publ_flag
N3 Mo1 N2X 91.3(2) . . n
N3 Mo1 N2 91.3(2) . . y
N3 Mo1 N1 174.4(2) . . y
N2X Mo1 N1 90.1(2) . . n
N2 Mo1 N1 90.1(2) . . y
N3 Mo1 Cl1 92.7(2) . . y
N2X Mo1 Cl1 92.7(2) . . n
N2 Mo1 Cl1 92.7(2) . . y
N1 Mo1 Cl1 92.6(2) . . y
N3 Mo1 Cl3 90.8(2) . . y
N2X Mo1 Cl3 174.2(2) . . n
N2 Mo1 Cl3 174.2(2) . . y
N1 Mo1 Cl3 87.3(2) . . y
Cl1 Mo1 Cl3 92.56(7) . . y
N3 Mo1 Cl2 88.3(2) . . y
N2X Mo1 Cl2 84.5(2) . . n
N2 Mo1 Cl2 84.5(2) . . y
N1 Mo1 Cl2 86.4(2) . . y
Cl1 Mo1 Cl2 177.09(7) . . y
Cl3 Mo1 Cl2 90.15(7) . . y
C1 N1 Mo1 119.7(5) . . n
N1 C1 C2 113.7(6) . . n
C1 C2 C3 112.2(7) . . n
C4 N2 Mo1 121.5(12) . . n
C5 C4 N2 120.7(23) . . n
C6 C5 C4 139.5(40) . . n
C4X N2X Mo1 119.1(5) . . n
C5X C4X N2X 113.0(8) . . n
C6X C5X C4X 117.5(12) . . n
C7 N3 Mo1 122.5(5) . . n
N3 C7 C8 114.1(6) . . n
C9 C8 C7 113.4(8) . . n
N4 Mo2 N5 88.4(2) . . y
N4 Mo2 N6X 178.6(2) . . n
N5 Mo2 N6X 92.5(2) . . n
N4 Mo2 N6 178.6(2) . . y
N5 Mo2 N6 92.5(2) . . y
N4 Mo2 Cl6 89.6(2) . . y
N5 Mo2 Cl6 177.0(2) . . y
N6X Mo2 Cl6 89.4(2) . . n
N6 Mo2 Cl6 89.4(2) . . y
N4 Mo2 Cl5 93.5(2) . . y
N5 Mo2 Cl5 83.5(2) . . y
N6X Mo2 Cl5 85.6(2) . . n
N6 Mo2 Cl5 85.6(2) . . y
Cl6 Mo2 Cl5 94.38(8) . . y
N4 Mo2 Cl4 84.7(2) . . y
N5 Mo2 Cl4 91.0(2) . . y
N6X Mo2 Cl4 96.4(2) . . n
N6 Mo2 Cl4 96.4(2) . . y
Cl6 Mo2 Cl4 91.02(8) . . y
Cl5 Mo2 Cl4 174.28(7) . . y
C10 N4 Mo2 122.6(4) . . n
N4 C10 C11 112.1(6) . . n
C12 C11 C10 111.7(7) . . n
C13 N5 Mo2 123.4(4) . . n
N5 C13 C14 112.5(6) . . n
C13 C14 C15 111.2(7) . . n
C16 N6 Mo2 126.6(10) . . n
N6 C16 C17 114.2(16) . . n
C18 C17 C16 107.8(13) . . n
C16X N6X Mo2 117.0(8) . . n
C17X C16X N6X 117.1(15) . . n
C18X C17X C16X 114.1(16) . . n
N8 Mo3 N9 90.0(2) . . y
N8 Mo3 N7 93.1(2) . . y
N9 Mo3 N7 176.8(2) . . y
N8 Mo3 Cl8 86.6(2) . . y
N9 Mo3 Cl8 85.9(2) . . y
N7 Mo3 Cl8 93.4(2) . . y
N8 Mo3 Cl7 85.6(2) . . y
N9 Mo3 Cl7 94.2(2) . . y
N7 Mo3 Cl7 87.0(2) . . y
Cl8 Mo3 Cl7 172.15(7) . . y
N8 Mo3 Cl9 179.0(2) . . y
N9 Mo3 Cl9 89.0(2) . . y
N7 Mo3 Cl9 87.9(2) . . y
Cl8 Mo3 Cl9 93.18(7) . . y
Cl7 Mo3 Cl9 94.67(8) . . y
C19 N7 Mo3 120.7(4) . . n
N7 C19 C20 113.7(6) . . n
C19 C20 C21 111.9(7) . . n
C22 N8 Mo3 118.2(5) . . n
C23 C22 N8 111.1(8) . . n
C22 C23 C24 108.7(10) . . n
C25 N9 Mo3 123.6(5) . . n
N9 C25 C26 116.7(7) . . n
C25 C26 C27 115.3(8) . . n
N12 Mo4 N10 178.2(2) . . y
N12 Mo4 N11X 87.5(2) . . n
N10 Mo4 N11X 91.0(2) . . n
N12 Mo4 N11 87.5(2) . . y
N10 Mo4 N11 91.0(2) . . y
N12 Mo4 Cl10 93.2(2) . . y
N10 Mo4 Cl10 85.6(2) . . y
N11X Mo4 Cl10 85.0(2) . . n
N11 Mo4 Cl10 85.0(2) . . y
N12 Mo4 Cl11 86.0(2) . . y
N10 Mo4 Cl11 95.1(2) . . y
N11X Mo4 Cl11 92.1(2) . . n
N11 Mo4 Cl11 92.1(2) . . y
Cl10 Mo4 Cl11 177.09(7) . . y
N12 Mo4 Cl12 90.8(2) . . y
N10 Mo4 Cl12 90.7(2) . . y
N11X Mo4 Cl12 177.4(2) . . n
N11 Mo4 Cl12 177.4(2) . . y
Cl10 Mo4 Cl12 93.14(8) . . y
Cl11 Mo4 Cl12 89.67(8) . . y
C28 N10 Mo4 121.1(5) . . n
N10 C28 C29 113.2(6) . . n
C30 C29 C28 111.8(7) . . n
C31 N11 Mo4 123.2(5) . . n
N11 C31 C32 113.1(7) . . n
C31 C32 C33 112.2(9) . . n
C31X N11X Mo4 123.2(5) . . n
N11X C31X C32X 113.1(7) . . n
C33X C32X C31X 112.9(10) . . n
C34 N12 Mo4 123.3(5) . . n
N12 C34 C35 111.9(7) . . n
C36 C35 C34 112.3(8) . . n
N13 Mo5 N14X 92.3(2) . . n
N13 Mo5 N14 92.3(2) . . y
N13 Mo5 N15X 175.0(3) . . n
N13 Mo5 N15 175.0(3) . . y
N13 Mo5 Cl13 92.5(2) . . y
N14X Mo5 Cl13 92.7(2) . . n
N14 Mo5 Cl13 92.7(2) . . y
N15X Mo5 Cl13 91.9(2) . . n
N15 Mo5 Cl13 91.9(2) . . y
N13 Mo5 Cl15 89.9(2) . . y
N14X Mo5 Cl15 174.1(2) . . n
N14 Mo5 Cl15 174.1(2) . . y
N15X Mo5 Cl15 87.5(2) . . n
N15 Mo5 Cl15 87.5(2) . . y
Cl13 Mo5 Cl15 92.71(8) . . y
N13 Mo5 Cl14 88.5(2) . . y
N14X Mo5 Cl14 85.1(2) . . n
N14 Mo5 Cl14 85.1(2) . . y
N15X Mo5 Cl14 87.2(2) . . n
N15 Mo5 Cl14 87.2(2) . . y
Cl13 Mo5 Cl14 177.66(8) . . y
Cl15 Mo5 Cl14 89.43(7) . . y
C37 N13 Mo5 121.4(6) . . n
N13 C37 C38 117.5(9) . . n
C39 C38 C37 111.8(9) . . n
C40 N14 Mo5 118.4(6) . . n
N14 C40 C41 112.4(9) . . n
C42 C41 C40 97.4(17) . . n
C40X N14X Mo5 123.8(8) . . n
N14X C40X C41X 107.9(12) . . n
C42X C41X C40X 97.7(14) . . n
C43 N15 Mo5 126.6(13) . . n
N15 C43 C44 116.0(19) . . n
C43 C44 C45 113.7(22) . . n
C43X N15X Mo5 115.0(7) . . n
N15X C43X C44X 108.2(11) . . n
C45X C44X C43X 108.6(12) . . n
N17 Mo6 N16 91.6(2) . . y
N17 Mo6 N18 91.5(2) . . y
N16 Mo6 N18 176.8(2) . . y
N17 Mo6 Cl16 92.0(2) . . y
N16 Mo6 Cl16 86.8(2) . . y
N18 Mo6 Cl16 92.7(2) . . y
N17 Mo6 Cl17 83.8(2) . . y
N16 Mo6 Cl17 93.6(2) . . y
N18 Mo6 Cl17 87.1(2) . . y
Cl16 Mo6 Cl17 175.75(8) . . y
N17 Mo6 Cl18 176.4(2) . . y
N16 Mo6 Cl18 89.1(2) . . y
N18 Mo6 Cl18 87.7(2) . . y
Cl16 Mo6 Cl18 91.57(8) . . y
Cl17 Mo6 Cl18 92.66(8) . . y
C46 N16 Mo6 120.3(5) . . n
N16 C46 C47 113.0(7) . . n
C48 C47 C46 111.0(8) . . n
C49 N17 Mo6 119.7(5) . . n
N17 C49 C50 113.8(7) . . n
C49 C50 C51 109.6(8) . . n
C52 N18 Mo6 124.6(5) . . n
N18 C52 C53 116.1(7) . . n
C52 C53 C54 115.6(8) . . n
C55 O1 C58 106.4(8) . . n
O1 C55 C56 106.9(8) . . n
C57 C56 C55 101.9(9) . . n
C56 C57 C58 103.1(10) . . n
O1 C58 C57 109.3(9) . . n

loop_
_geom_bond_atom_site_label_1
_geom_bond_atom_site_label_2
_geom_bond_distance
_geom_bond_site_symmetry_2
_geom_bond_publ_flag
Mo1 N3 2.203(6) . y
Mo1 N2X 2.225(6) . n
Mo1 N2 2.225(6) . y
Mo1 N1 2.232(6) . y
Mo1 Cl1 2.401(2) . y
Mo1 Cl3 2.427(2) . y
Mo1 Cl2 2.439(2) . y
N1 C1 1.466(9) . n
C1 C2 1.498(10) . n
C2 C3 1.513(11) . n
N2 C4 1.47(2) . n
C4 C5 1.42(3) . n
C5 C6 1.23(3) . n
N2X C4X 1.509(11) . n
C4X C5X 1.498(14) . n
C5X C6X 1.36(2) . n
N3 C7 1.486(9) . n
C7 C8 1.513(11) . n
C8 C9 1.505(12) . n
Mo2 N4 2.201(5) . y
Mo2 N5 2.220(5) . y
Mo2 N6X 2.223(6) . n
Mo2 N6 2.223(6) . y
Mo2 Cl6 2.426(2) . y
Mo2 Cl5 2.426(2) . y
Mo2 Cl4 2.431(2) . y
N4 C10 1.473(9) . n
C10 C11 1.508(10) . n
C11 C12 1.507(12) . n
N5 C13 1.484(9) . n
C13 C14 1.507(10) . n
C14 C15 1.517(11) . n
N6 C16 1.40(2) . n
C16 C17 1.51(2) . n
C17 C18 1.50(2) . n
N6X C16X 1.51(2) . n
C16X C17X 1.51(2) . n
C17X C18X 1.46(2) . n
Mo3 N8 2.198(6) . y
Mo3 N9 2.211(6) . y
Mo3 N7 2.215(6) . y
Mo3 Cl8 2.420(2) . y
Mo3 Cl7 2.420(2) . y
Mo3 Cl9 2.429(2) . y
N7 C19 1.481(9) . n
C19 C20 1.494(10) . n
C20 C21 1.519(12) . n
N8 C22 1.529(12) . n
C22 C23 1.500(13) . n
C23 C24 1.53(2) . n
N9 C25 1.453(10) . n
C25 C26 1.465(11) . n
C26 C27 1.487(13) . n
Mo4 N12 2.207(6) . y
Mo4 N10 2.211(6) . y
Mo4 N11X 2.223(6) . n
Mo4 N11 2.223(6) . y
Mo4 Cl10 2.416(2) . y
Mo4 Cl11 2.427(2) . y
Mo4 Cl12 2.438(2) . y
N10 C28 1.468(10) . n
C28 C29 1.525(11) . n
C29 C30 1.513(11) . n
N11 C31 1.479(9) . n
C31 C32 1.516(11) . n
C32 C33 1.53(2) . n
N11X C31X 1.479(9) . n
C31X C32X 1.516(11) . n
C32X C33X 1.50(2) . n
N12 C34 1.475(10) . n
C34 C35 1.518(11) . n
C35 C36 1.503(13) . n
Mo5 N13 2.203(6) . y
Mo5 N14X 2.222(6) . n
Mo5 N14 2.222(6) . y
Mo5 N15X 2.223(7) . n
Mo5 N15 2.223(7) . y
Mo5 Cl13 2.400(2) . y
Mo5 Cl15 2.425(2) . y
Mo5 Cl14 2.434(2) . y
N13 C37 1.480(10) . n
C37 C38 1.501(14) . n
C38 C39 1.390(15) . n
N14 C40 1.521(13) . n
C40 C41 1.64(2) . n
C41 C42 1.33(2) . n
N14X C40X 1.53(2) . n
C40X C41X 1.72(2) . n
C41X C42X 1.35(2) . n
N15 C43 1.46(2) . n
C43 C44 1.49(2) . n
C44 C45 1.53(2) . n
N15X C43X 1.499(14) . n
C43X C44X 1.56(2) . n
C44X C45X 1.52(2) . n
Mo6 N17 2.204(6) . y
Mo6 N16 2.205(6) . y
Mo6 N18 2.208(6) . y
Mo6 Cl16 2.410(2) . y
Mo6 Cl17 2.424(2) . y
Mo6 Cl18 2.434(2) . y
N16 C46 1.463(10) . n
C46 C47 1.529(11) . n
C47 C48 1.513(13) . n
N17 C49 1.486(10) . n
C49 C50 1.531(11) . n
C50 C51 1.563(13) . n
N18 C52 1.450(10) . n
C52 C53 1.477(11) . n
C53 C54 1.495(12) . n
O1 C55 1.449(12) . n
O1 C58 1.458(12) . n
C55 C56 1.58(2) . n
C56 C57 1.480(15) . n
C57 C58 1.519(15) . n
